data_7156851
loop_
_publ_author_name
'Wu, Yufeng'
'Tian, Bing'
'Hu, Chao'
'Sekine, Kohei'
'Rudolph, Matthias'
'Rominger, Frank'
'Hashmi, A Stephen K'

_publ_section_title
;
 Chemodivergent reaction of azomethine imines and 2H-azirines for the
 synthesis of nitrogen-containing scaffolds.
;
_journal_issue 22
_journal_name_full 'Organic &amp; biomolecular chemistry'
_journal_page_first 5505
_journal_page_last 5508
_journal_paper_doi 10.1039/c9ob00740g
_journal_volume 17
_journal_year 2019
_chemical_formula_sum 'C23 H19 N3'
_chemical_formula_weight 337.41
_space_group_crystal_system orthorhombic
_space_group_IT_number 61
_space_group_name_Hall '-P 2ac 2ab'
_space_group_name_H-M_alt 'P b c a'
_symmetry_space_group_name_Hall '-P 2ac 2ab'
_symmetry_space_group_name_H-M 'P b c a'
_atom_sites_solution_hydrogens geom
_audit_creation_method SHELXL-2018/3
_audit_update_record
;
2019-03-13 deposited with the CCDC.    2019-05-07 downloaded from the CCDC.
;
_cell_angle_alpha 90
_cell_angle_beta 90
_cell_angle_gamma 90
_cell_formula_units_Z 8
_cell_length_a 8.0352(17)
_cell_length_b 12.627(3)
_cell_length_c 33.738(10)
_cell_measurement_reflns_used 1779
_cell_measurement_temperature 100(2)
_cell_measurement_theta_max 30.05
_cell_measurement_theta_min 3.74
_cell_volume 3423.1(15)
_computing_cell_refinement 'X-Area Recipe 1.33.0.0 (STOE, 2015)'
_computing_data_collection 'X-Area Pilatus3_SV 1.31.127.0 (STOE, 2016)'
_computing_data_reduction 'X-Area Integrate 1.71.0.0 (STOE, 2016)'
_computing_molecular_graphics 'Bruker SHELXTL'
_computing_publication_material 'Bruker SHELXTL'
_computing_structure_refinement 'SHELXL-2018/3 (Sheldrick, 2018)'
_computing_structure_solution 'SHELXT-2014 (Sheldrick 2014)'
_diffrn_ambient_temperature 100(2)
_diffrn_detector_area_resol_mean 5.81
_diffrn_measured_fraction_theta_full 0.991
_diffrn_measured_fraction_theta_max 0.974
_diffrn_measurement_device_type 'STOE Stadivari'
_diffrn_measurement_method 'rotation method, \w scans'
_diffrn_radiation_type CuK\a
_diffrn_radiation_wavelength 1.54178
_diffrn_reflns_av_R_equivalents 0.0135
_diffrn_reflns_av_unetI/netI 0.0113
_diffrn_reflns_Laue_measured_fraction_full 0.991
_diffrn_reflns_Laue_measured_fraction_max 0.974
_diffrn_reflns_limit_h_max 9
_diffrn_reflns_limit_h_min -7
_diffrn_reflns_limit_k_max 8
_diffrn_reflns_limit_k_min -15
_diffrn_reflns_limit_l_max 31
_diffrn_reflns_limit_l_min -41
_diffrn_reflns_number 10427
_diffrn_reflns_point_group_measured_fraction_full 0.991
_diffrn_reflns_point_group_measured_fraction_max 0.974
_diffrn_reflns_theta_full 67.679
_diffrn_reflns_theta_max 71.890
_diffrn_reflns_theta_min 6.100
_diffrn_source 'Genix3D Cu HF'
_exptl_absorpt_coefficient_mu 0.607
_exptl_absorpt_correction_T_max 1.287
_exptl_absorpt_correction_T_min 0.574
_exptl_absorpt_correction_type multi-scan
_exptl_crystal_colour lightpurple
_exptl_crystal_density_diffrn 1.309
_exptl_crystal_description brick
_exptl_crystal_F_000 1424
_exptl_crystal_size_max 0.213
_exptl_crystal_size_mid 0.143
_exptl_crystal_size_min 0.116
_refine_diff_density_max 0.209
_refine_diff_density_min -0.183
_refine_diff_density_rms 0.036
_refine_ls_extinction_method none
_refine_ls_goodness_of_fit_ref 1.059
_refine_ls_hydrogen_treatment constr
_refine_ls_matrix_type full
_refine_ls_number_parameters 235
_refine_ls_number_reflns 3274
_refine_ls_number_restraints 0
_refine_ls_restrained_S_all 1.059
_refine_ls_R_factor_all 0.0368
_refine_ls_R_factor_gt 0.0321
_refine_ls_shift/su_max 0.001
_refine_ls_shift/su_mean 0.000
_refine_ls_structure_factor_coef Fsqd
_refine_ls_weighting_details 'w=1/[\s^2^(Fo^2^)+(0.0418P)^2^+1.0290P] where P=(Fo^2^+2Fc^2^)/3'
_refine_ls_weighting_scheme calc
_refine_ls_wR_factor_gt 0.0801
_refine_ls_wR_factor_ref 0.0828
_reflns_Friedel_coverage 0.000
_reflns_number_gt 2908
_reflns_number_total 3274
_reflns_threshold_expression 'I > 2\s(I)'
_cod_data_source_file c9ob00740g2.cif
_cod_data_source_block yw5
_cod_depositor_comments 'Adding full bibliography for 7156851--7156854.cif.'
_cod_original_cell_volume 3423.1(14)
_cod_database_code 7156851
_shelx_shelxl_version_number 2018/3
_shelx_space_group_comment
; 
The symmetry employed for this shelxl refinement is uniquely defined 
by the following loop, which should always be used as a source of 
symmetry information in preference to the above space-group names. 
They are only intended as comments. 
;
_shelx_estimated_absorpt_t_min 0.882
_shelx_estimated_absorpt_t_max 0.933
_exptl_absorpt_special_details 'X-Area LANA 1.70.0.0 (STOE, 2017)'

loop_
_space_group_symop_operation_xyz
'x, y, z'
'-x+1/2, -y, z+1/2'
'-x, y+1/2, -z+1/2'
'x+1/2, -y+1/2, -z'
'-x, -y, -z'
'x-1/2, y, -z-1/2'
'x, -y-1/2, z-1/2'
'-x-1/2, y-1/2, z'

loop_
_atom_site_label
_atom_site_type_symbol
_atom_site_fract_x
_atom_site_fract_y
_atom_site_fract_z
_atom_site_U_iso_or_equiv
_atom_site_adp_type
_atom_site_occupancy
_atom_site_site_symmetry_order
_atom_site_calc_flag
_atom_site_refinement_flags_posn
_atom_site_refinement_flags_adp
C1 C 0.70049(12) 0.68108(8) 0.60737(3) 0.0179(2) Uani 1 1 d . .
C2 C 0.64779(13) 0.57811(8) 0.62626(3) 0.0173(2) Uani 1 1 d . .
H2 H 0.724418 0.521288 0.616611 0.021 Uiso 1 1 calc R U
N3 N 0.66300(11) 0.58381(7) 0.66973(3) 0.01789(19) Uani 1 1 d . .
C4 C 0.63468(12) 0.67463(8) 0.68525(3) 0.0169(2) Uani 1 1 d . .
N5 N 0.60678(11) 0.76518(7) 0.66268(3) 0.01790(19) Uani 1 1 d . .
N6 N 0.67597(11) 0.77000(7) 0.62499(3) 0.01854(19) Uani 1 1 d . .
C7 C 0.60038(13) 0.86904(8) 0.68199(3) 0.0198(2) Uani 1 1 d . .
H7A H 0.553457 0.922119 0.663508 0.024 Uiso 1 1 calc R U
H7B H 0.714126 0.891803 0.689375 0.024 Uiso 1 1 calc R U
C8 C 0.49269(13) 0.86163(8) 0.71871(3) 0.0212(2) Uani 1 1 d . .
H8A H 0.493147 0.930449 0.732770 0.025 Uiso 1 1 calc R U
H8B H 0.376600 0.845402 0.710984 0.025 Uiso 1 1 calc R U
C11 C 0.77565(13) 0.68266(8) 0.56732(3) 0.0192(2) Uani 1 1 d . .
C12 C 0.76895(14) 0.59341(9) 0.54297(3) 0.0223(2) Uani 1 1 d . .
H12 H 0.715723 0.530993 0.552275 0.027 Uiso 1 1 calc R U
C13 C 0.83899(15) 0.59453(10) 0.50534(3) 0.0270(3) Uani 1 1 d . .
H13 H 0.833401 0.533161 0.489100 0.032 Uiso 1 1 calc R U
C14 C 0.91672(15) 0.68476(10) 0.49150(3) 0.0302(3) Uani 1 1 d . .
H14 H 0.965577 0.685429 0.465862 0.036 Uiso 1 1 calc R U
C15 C 0.92317(16) 0.77434(10) 0.51518(4) 0.0301(3) Uani 1 1 d . .
H15 H 0.975608 0.836705 0.505583 0.036 Uiso 1 1 calc R U
C16 C 0.85359(14) 0.77354(9) 0.55278(3) 0.0241(2) Uani 1 1 d . .
H16 H 0.858982 0.835342 0.568787 0.029 Uiso 1 1 calc R U
C21 C 0.47061(13) 0.54701(8) 0.61490(3) 0.0170(2) Uani 1 1 d . .
C22 C 0.41628(14) 0.44507(8) 0.62362(3) 0.0198(2) Uani 1 1 d . .
H22 H 0.490919 0.395880 0.635363 0.024 Uiso 1 1 calc R U
C23 C 0.25436(15) 0.41457(9) 0.61535(3) 0.0237(2) Uani 1 1 d . .
H23 H 0.218018 0.345138 0.621882 0.028 Uiso 1 1 calc R U
C24 C 0.14518(14) 0.48508(9) 0.59757(3) 0.0241(2) Uani 1 1 d . .
H24 H 0.034095 0.464167 0.591938 0.029 Uiso 1 1 calc R U
C25 C 0.19877(14) 0.58592(9) 0.58807(3) 0.0237(2) Uani 1 1 d . .
H25 H 0.124934 0.634194 0.575527 0.028 Uiso 1 1 calc R U
C26 C 0.36053(13) 0.61671(8) 0.59684(3) 0.0205(2) Uani 1 1 d . .
H26 H 0.396327 0.686332 0.590418 0.025 Uiso 1 1 calc R U
C31 C 0.63030(12) 0.68713(8) 0.72904(3) 0.0180(2) Uani 1 1 d . .
C32 C 0.55689(13) 0.77653(8) 0.74576(3) 0.0191(2) Uani 1 1 d . .
C33 C 0.54434(13) 0.78402(9) 0.78685(3) 0.0231(2) Uani 1 1 d . .
H33 H 0.493168 0.844450 0.798369 0.028 Uiso 1 1 calc R U
C34 C 0.60538(15) 0.70465(9) 0.81110(3) 0.0251(2) Uani 1 1 d . .
H34 H 0.593892 0.709974 0.839056 0.030 Uiso 1 1 calc R U
C35 C 0.68330(14) 0.61739(9) 0.79450(3) 0.0243(2) Uani 1 1 d . .
H35 H 0.728439 0.563791 0.811081 0.029 Uiso 1 1 calc R U
C36 C 0.69530(14) 0.60842(8) 0.75353(3) 0.0206(2) Uani 1 1 d . .
H36 H 0.748073 0.548333 0.742163 0.025 Uiso 1 1 calc R U

loop_
_atom_site_aniso_label
_atom_site_aniso_U_11
_atom_site_aniso_U_22
_atom_site_aniso_U_33
_atom_site_aniso_U_23
_atom_site_aniso_U_13
_atom_site_aniso_U_12
C1 0.0137(5) 0.0198(5) 0.0201(5) 0.0017(4) -0.0020(4) 0.0003(4)
C2 0.0177(5) 0.0169(5) 0.0173(5) -0.0002(4) 0.0007(4) 0.0016(4)
N3 0.0172(4) 0.0178(4) 0.0187(5) 0.0004(3) -0.0010(3) -0.0003(3)
C4 0.0125(5) 0.0172(5) 0.0209(5) 0.0015(4) -0.0006(4) -0.0010(4)
N5 0.0199(4) 0.0159(4) 0.0179(4) 0.0006(3) 0.0012(3) 0.0002(3)
N6 0.0170(4) 0.0201(4) 0.0185(4) 0.0021(3) 0.0005(3) -0.0003(3)
C7 0.0202(5) 0.0152(5) 0.0238(5) -0.0008(4) -0.0026(4) 0.0017(4)
C8 0.0187(5) 0.0210(5) 0.0238(5) -0.0040(4) -0.0017(4) 0.0032(4)
C11 0.0153(5) 0.0235(5) 0.0187(5) 0.0030(4) -0.0009(4) 0.0020(4)
C12 0.0200(5) 0.0250(5) 0.0220(5) 0.0019(4) 0.0004(4) 0.0010(4)
C13 0.0269(6) 0.0328(6) 0.0214(6) -0.0010(5) 0.0007(5) 0.0055(5)
C14 0.0274(6) 0.0431(7) 0.0201(6) 0.0056(5) 0.0059(5) 0.0041(5)
C15 0.0273(6) 0.0354(7) 0.0278(6) 0.0095(5) 0.0035(5) -0.0031(5)
C16 0.0221(5) 0.0257(6) 0.0246(6) 0.0031(4) -0.0002(4) -0.0015(4)
C21 0.0188(5) 0.0187(5) 0.0135(5) -0.0017(4) 0.0021(4) 0.0006(4)
C22 0.0236(5) 0.0187(5) 0.0171(5) 0.0005(4) 0.0003(4) 0.0006(4)
C23 0.0278(6) 0.0219(5) 0.0216(5) -0.0011(4) 0.0020(5) -0.0064(4)
C24 0.0191(5) 0.0332(6) 0.0199(5) -0.0029(4) 0.0004(4) -0.0052(4)
C25 0.0205(5) 0.0282(6) 0.0223(5) 0.0013(4) -0.0008(4) 0.0038(4)
C26 0.0214(5) 0.0190(5) 0.0209(5) 0.0014(4) 0.0007(4) 0.0005(4)
C31 0.0139(5) 0.0197(5) 0.0204(5) -0.0002(4) -0.0008(4) -0.0043(4)
C32 0.0136(5) 0.0207(5) 0.0231(5) -0.0018(4) -0.0015(4) -0.0033(4)
C33 0.0198(5) 0.0260(6) 0.0234(5) -0.0060(4) 0.0008(4) -0.0028(4)
C34 0.0274(6) 0.0296(6) 0.0183(5) -0.0023(4) -0.0001(4) -0.0075(5)
C35 0.0274(6) 0.0235(5) 0.0220(6) 0.0039(4) -0.0046(4) -0.0061(4)
C36 0.0208(5) 0.0185(5) 0.0226(5) 0.0002(4) -0.0016(4) -0.0030(4)

loop_
_atom_type_symbol
_atom_type_description
_atom_type_scat_dispersion_real
_atom_type_scat_dispersion_imag
_atom_type_scat_source
C C 0.0181 0.0091 'International Tables Vol C Tables 4.2.6.8 and 6.1.1.4'
H H 0.0000 0.0000 'International Tables Vol C Tables 4.2.6.8 and 6.1.1.4'
N N 0.0311 0.0180 'International Tables Vol C Tables 4.2.6.8 and 6.1.1.4'

loop_
_geom_angle_atom_site_label_1
_geom_angle_atom_site_label_2
_geom_angle_atom_site_label_3
_geom_angle
N6 C1 C11 118.23(9)
N6 C1 C2 120.94(9)
C11 C1 C2 120.79(9)
N3 C2 C1 110.81(8)
N3 C2 C21 109.88(8)
C1 C2 C21 112.18(8)
N3 C2 H2 107.9
C1 C2 H2 107.9
C21 C2 H2 107.9
C4 N3 C2 115.83(8)
N3 C4 N5 122.72(9)
N3 C4 C31 120.36(9)
N5 C4 C31 116.92(9)
N6 N5 C4 118.18(8)
N6 N5 C7 112.44(8)
C4 N5 C7 119.85(9)
C1 N6 N5 116.52(8)
N5 C7 C8 109.18(8)
N5 C7 H7A 109.8
C8 C7 H7A 109.8
N5 C7 H7B 109.8
C8 C7 H7B 109.8
H7A C7 H7B 108.3
C32 C8 C7 110.20(9)
C32 C8 H8A 109.6
C7 C8 H8A 109.6
C32 C8 H8B 109.6
C7 C8 H8B 109.6
H8A C8 H8B 108.1
C12 C11 C16 118.30(10)
C12 C11 C1 120.71(9)
C16 C11 C1 120.99(10)
C13 C12 C11 120.95(10)
C13 C12 H12 119.5
C11 C12 H12 119.5
C14 C13 C12 120.05(11)
C14 C13 H13 120.0
C12 C13 H13 120.0
C13 C14 C15 119.71(11)
C13 C14 H14 120.1
C15 C14 H14 120.1
C14 C15 C16 120.43(11)
C14 C15 H15 119.8
C16 C15 H15 119.8
C15 C16 C11 120.56(11)
C15 C16 H16 119.7
C11 C16 H16 119.7
C26 C21 C22 118.66(10)
C26 C21 C2 122.78(9)
C22 C21 C2 118.56(9)
C23 C22 C21 120.63(10)
C23 C22 H22 119.7
C21 C22 H22 119.7
C22 C23 C24 120.19(10)
C22 C23 H23 119.9
C24 C23 H23 119.9
C25 C24 C23 119.66(10)
C25 C24 H24 120.2
C23 C24 H24 120.2
C24 C25 C26 120.01(10)
C24 C25 H25 120.0
C26 C25 H25 120.0
C21 C26 C25 120.82(10)
C21 C26 H26 119.6
C25 C26 H26 119.6
C32 C31 C36 119.76(10)
C32 C31 C4 119.91(9)
C36 C31 C4 120.31(9)
C33 C32 C31 119.25(10)
C33 C32 C8 122.10(10)
C31 C32 C8 118.64(10)
C34 C33 C32 120.91(10)
C34 C33 H33 119.5
C32 C33 H33 119.5
C33 C34 C35 119.80(10)
C33 C34 H34 120.1
C35 C34 H34 120.1
C34 C35 C36 119.87(10)
C34 C35 H35 120.1
C36 C35 H35 120.1
C35 C36 C31 120.35(10)
C35 C36 H36 119.8
C31 C36 H36 119.8

loop_
_geom_bond_atom_site_label_1
_geom_bond_atom_site_label_2
_geom_bond_distance
C1 N6 1.2857(14)
C1 C11 1.4799(15)
C1 C2 1.5087(14)
C2 N3 1.4735(14)
C2 C21 1.5258(14)
C2 H2 1.0000
N3 C4 1.2810(14)
C4 N5 1.3918(13)
C4 C31 1.4864(15)
N5 N6 1.3891(13)
N5 C7 1.4652(13)
C7 C8 1.5142(15)
C7 H7A 0.9900
C7 H7B 0.9900
C8 C32 1.5013(15)
C8 H8A 0.9900
C8 H8B 0.9900
C11 C12 1.3957(15)
C11 C16 1.3963(15)
C12 C13 1.3891(16)
C12 H12 0.9500
C13 C14 1.3806(18)
C13 H13 0.9500
C14 C15 1.3858(18)
C14 H14 0.9500
C15 C16 1.3864(17)
C15 H15 0.9500
C16 H16 0.9500
C21 C26 1.3886(15)
C21 C22 1.3907(15)
C22 C23 1.3852(16)
C22 H22 0.9500
C23 C24 1.3864(16)
C23 H23 0.9500
C24 C25 1.3819(16)
C24 H24 0.9500
C25 C26 1.3886(16)
C25 H25 0.9500
C26 H26 0.9500
C31 C32 1.3931(15)
C31 C36 1.3940(15)
C32 C33 1.3929(16)
C33 C34 1.3837(17)
C33 H33 0.9500
C34 C35 1.3856(17)
C34 H34 0.9500
C35 C36 1.3903(16)
C35 H35 0.9500
C36 H36 0.9500

loop_
_geom_torsion_atom_site_label_1
_geom_torsion_atom_site_label_2
_geom_torsion_atom_site_label_3
_geom_torsion_atom_site_label_4
_geom_torsion
N6 C1 C2 N3 -32.93(13)
C11 C1 C2 N3 149.55(9)
N6 C1 C2 C21 90.28(12)
C11 C1 C2 C21 -87.24(11)
C1 C2 N3 C4 33.24(12)
C21 C2 N3 C4 -91.30(10)
C2 N3 C4 N5 -5.93(14)
C2 N3 C4 C31 174.04(8)
N3 C4 N5 N6 -26.93(14)
C31 C4 N5 N6 153.11(9)
N3 C4 N5 C7 -170.72(10)
C31 C4 N5 C7 9.32(13)
C11 C1 N6 N5 -179.37(9)
C2 C1 N6 N5 3.05(14)
C4 N5 N6 C1 27.46(13)
C7 N5 N6 C1 173.79(9)
N6 N5 C7 C8 168.37(8)
C4 N5 C7 C8 -45.92(12)
N5 C7 C8 C32 55.98(11)
N6 C1 C11 C12 -164.50(10)
C2 C1 C11 C12 13.09(15)
N6 C1 C11 C16 14.90(15)
C2 C1 C11 C16 -167.52(10)
C16 C11 C12 C13 0.46(16)
C1 C11 C12 C13 179.87(10)
C11 C12 C13 C14 0.02(17)
C12 C13 C14 C15 -0.58(18)
C13 C14 C15 C16 0.65(18)
C14 C15 C16 C11 -0.17(18)
C12 C11 C16 C15 -0.38(16)
C1 C11 C16 C15 -179.79(10)
N3 C2 C21 C26 110.32(11)
C1 C2 C21 C26 -13.42(14)
N3 C2 C21 C22 -68.56(11)
C1 C2 C21 C22 167.70(9)
C26 C21 C22 C23 -1.58(15)
C2 C21 C22 C23 177.35(9)
C21 C22 C23 C24 1.16(16)
C22 C23 C24 C25 0.11(16)
C23 C24 C25 C26 -0.92(16)
C22 C21 C26 C25 0.77(16)
C2 C21 C26 C25 -178.11(10)
C24 C25 C26 C21 0.48(16)
N3 C4 C31 C32 -162.72(10)
N5 C4 C31 C32 17.25(14)
N3 C4 C31 C36 15.53(15)
N5 C4 C31 C36 -164.50(9)
C36 C31 C32 C33 -2.28(15)
C4 C31 C32 C33 175.98(9)
C36 C31 C32 C8 178.12(10)
C4 C31 C32 C8 -3.62(14)
C7 C8 C32 C33 147.16(10)
C7 C8 C32 C31 -33.25(13)
C31 C32 C33 C34 0.75(16)
C8 C32 C33 C34 -179.65(10)
C32 C33 C34 C35 1.37(17)
C33 C34 C35 C36 -1.96(17)
C34 C35 C36 C31 0.43(16)
C32 C31 C36 C35 1.70(15)
C4 C31 C36 C35 -176.55(10)
